data_2221614
loop_
_publ_author_name
'Ahn, Paul D.'
'Bishop, Roger'
'Craig, Donald C.'
'Scudder, Marcia L.'

_publ_section_title
;
 2,3-Dichlorobenzene-1,4-diol
;
_journal_coeditor_code BV2117
_journal_issue 5
_journal_name_full 'Acta Crystallographica Section E'
_journal_page_first o1103
_journal_paper_doi 10.1107/S1600536809014408
_journal_volume 65
_journal_year 2009
_chemical_formula_iupac 'C6 H4 Cl2 O2'
_chemical_formula_moiety 'C6 H4 Cl2 O2'
_chemical_formula_sum 'C6 H4 Cl2 O2'
_chemical_formula_weight 179.0
_chemical_name_systematic
;
2,3-Dichlorobenzene-1,4-diol
;
_space_group_crystal_system monoclinic
_space_group_IT_number 14
_space_group_name_H-M_alt 'P 1 21/c 1'
_symmetry_space_group_name_Hall '-P 2ybc'
_symmetry_space_group_name_H-M 'P 1 21/c 1'
_atom_type_scat_source 'International Tables for X-ray Crystallography, Vol. IV'
_cell_angle_alpha 90
_cell_angle_beta 105.940(10)
_cell_angle_gamma 90
_cell_formula_units_Z 4
_cell_length_a 4.8310(10)
_cell_length_b 11.347(2)
_cell_length_c 12.962(3)
_cell_measurement_reflns_used 10
_cell_measurement_temperature 294
_cell_measurement_theta_max 30
_cell_measurement_theta_min 25
_cell_volume 683.2(2)
_computing_cell_refinement 'CAD-4 Manual (Schagen <i>et al.</i>,  1989)'
_computing_data_collection 'CAD-4 Manual (Schagen <i>et al.</i>,  1989)'
_computing_data_reduction 'local program'
_computing_molecular_graphics
;
ORTEP-3 (Farrugia, 1997) and CrystalMaker (CrystalMaker Software,
2005)
;
_computing_publication_material 'local programs'
_computing_structure_refinement 'RAELS (Rae, 2000)'
_computing_structure_solution 'SIR92 (Altomare <i>et al.</i>,  1994)'
_diffrn_measured_fraction_theta_full 1.00
_diffrn_measured_fraction_theta_max 1.00
_diffrn_measurement_device_type 'Enraf--Nonius CAD-4'
_diffrn_measurement_method \w--2\q
_diffrn_radiation_type 'Cu K\a'
_diffrn_radiation_wavelength 1.54184
_diffrn_reflns_av_R_equivalents 0.041
_diffrn_reflns_limit_h_max 0
_diffrn_reflns_limit_h_min -5
_diffrn_reflns_limit_k_max 0
_diffrn_reflns_limit_k_min -13
_diffrn_reflns_limit_l_max 15
_diffrn_reflns_limit_l_min -15
_diffrn_reflns_number 1449
_diffrn_reflns_theta_full 70
_diffrn_reflns_theta_max 70
_diffrn_standards_decay_% 21
_diffrn_standards_interval_time 30
_diffrn_standards_number 1
_exptl_absorpt_coefficient_mu 8.021
_exptl_absorpt_correction_T_max 0.63
_exptl_absorpt_correction_T_min 0.33
_exptl_absorpt_correction_type analytical
_exptl_absorpt_process_details '(de Meulenaer & Tompa, 1965)'
_exptl_crystal_colour colourless
_exptl_crystal_density_diffrn 1.74
_exptl_crystal_density_method 'not measured'
_exptl_crystal_description tabular
_exptl_crystal_F_000 360.0
_exptl_crystal_size_max 0.15
_exptl_crystal_size_mid 0.15
_exptl_crystal_size_min 0.06
_refine_diff_density_max 0.42
_refine_diff_density_min -0.31
_refine_ls_extinction_method none
_refine_ls_goodness_of_fit_ref 1.87
_refine_ls_hydrogen_treatment noref
_refine_ls_number_parameters 92
_refine_ls_number_reflns 1290
_refine_ls_number_restraints 0
_refine_ls_R_factor_gt 0.034
_refine_ls_shift/su_max 0.008
_refine_ls_structure_factor_coef F
_refine_ls_weighting_details 'w = 1/[\s^2^(F) + 0.0004F^2^]'
_refine_ls_weighting_scheme calc
_refine_ls_wR_factor_ref 0.050
_reflns_number_gt 1187
_reflns_number_total 1290
_reflns_threshold_expression I>2\s(I)
_cod_data_source_file bv2117.cif
_cod_data_source_block I
_cod_database_code 2221614
_cod_database_fobs_code 2221614

loop_
_space_group_symop_id
_space_group_symop_operation_xyz
1 x,y,z
2 -x,1/2+y,1/2-z
3 -x,-y,-z
4 x,1/2-y,1/2+z

loop_
_atom_site_type_symbol
_atom_site_label
_atom_site_fract_x
_atom_site_fract_y
_atom_site_fract_z
_atom_site_U_iso_or_equiv
_atom_site_adp_type
_atom_site_occupancy
Cl Cl1 0.78228(10) 0.11149(4) 0.49607(4) 0.0444(2) Uani 1.0
Cl Cl2 0.54566(11) 0.00422(4) 0.26478(4) 0.0439(2) Uani 1.0
O O1 0.4715(3) 0.31700(10) 0.53640(10) 0.0463(4) Uani 1.0
O O2 0.0408(3) 0.12240(10) 0.13310(10) 0.0404(4) Uani 1.0
C C1 0.3548(4) 0.2698(2) 0.4364(2) 0.0340(4) Uani 1.0
C C2 0.4868(4) 0.1726(2) 0.40630(10) 0.0328(4) Uani 1.0
C C3 0.3797(4) 0.1238(2) 0.3049(2) 0.0319(4) Uani 1.0
C C4 0.1366(4) 0.1719(2) 0.23340(10) 0.0334(4) Uani 1.0
C C5 0.0028(4) 0.2679(2) 0.2647(2) 0.0363(4) Uani 1.0
C C6 0.1126(4) 0.3174(2) 0.3651(2) 0.0363(4) Uani 1.0
H H1O1 0.3196 0.3578 0.5622 0.046 Uani 1.0
H H1O2 -0.1619 0.1499 0.1026 0.040 Uani 1.0
H HC5 -0.1745 0.3018 0.2143 0.036 Uani 1.0
H HC6 0.0168 0.3879 0.3864 0.036 Uani 1.0

loop_
_atom_site_aniso_label
_atom_site_aniso_U_11
_atom_site_aniso_U_22
_atom_site_aniso_U_33
_atom_site_aniso_U_12
_atom_site_aniso_U_13
_atom_site_aniso_U_23
_atom_site_aniso_type_symbol
Cl1 0.0340(3) 0.0503(3) 0.0427(3) 0.0103(2) -0.0001(2) 0.0039(2) Cl
Cl2 0.0407(3) 0.0389(3) 0.0521(4) 0.0050(2) 0.0128(2) -0.0066(2) Cl
O1 0.0360(8) 0.0620(9) 0.0367(7) 0.0060(6) 0.0030(6) -0.0131(7) O
O2 0.0365(7) 0.0492(8) 0.0324(7) -0.0001(6) 0.0044(6) -0.0040(6) O
C1 0.0291(9) 0.0403(9) 0.0316(9) -0.0004(7) 0.0068(7) -0.0004(7) C
C2 0.0251(8) 0.0374(9) 0.0352(9) 0.0018(7) 0.0072(7) 0.0040(7) C
C3 0.0281(9) 0.0318(8) 0.0370(10) 0.0001(6) 0.0101(7) 0.0009(7) C
C4 0.0302(9) 0.0386(9) 0.0306(9) -0.0049(7) 0.0070(7) 0.0018(7) C
C5 0.0314(9) 0.0400(10) 0.0360(10) 0.0038(7) 0.0061(7) 0.0051(8) C
C6 0.0310(10) 0.0390(10) 0.0390(10) 0.0056(7) 0.0097(8) 0.0020(8) C

loop_
_geom_angle_atom_site_label_1
_geom_angle_atom_site_label_2
_geom_angle_atom_site_label_3
_geom_angle_site_symmetry_1
_geom_angle_site_symmetry_2
_geom_angle_site_symmetry_3
_geom_angle
_geom_angle_publ_flag
C1 O1 H1O1 1_555 1_555 1_555 110.4 no
C4 O2 H1O2 1_555 1_555 1_555 106.6 no
O1 C1 C2 1_555 1_555 1_555 118.4(2) no
O1 C1 C6 1_555 1_555 1_555 122.1(2) no
C2 C1 C6 1_555 1_555 1_555 119.5(2) no
Cl1 C2 C1 1_555 1_555 1_555 119.50(10) no
Cl1 C2 C3 1_555 1_555 1_555 120.30(10) no
C1 C2 C3 1_555 1_555 1_555 120.3(2) no
Cl2 C3 C2 1_555 1_555 1_555 121.00(10) no
Cl2 C3 C4 1_555 1_555 1_555 118.90(10) no
C2 C3 C4 1_555 1_555 1_555 120.1(2) no
O2 C4 C3 1_555 1_555 1_555 118.2(2) no
O2 C4 C5 1_555 1_555 1_555 122.4(2) no
C3 C4 C5 1_555 1_555 1_555 119.4(2) no
C4 C5 C6 1_555 1_555 1_555 120.4(2) no
C4 C5 HC5 1_555 1_555 1_555 119.8 no
C6 C5 HC5 1_555 1_555 1_555 119.8 no
C1 C6 C5 1_555 1_555 1_555 120.3(2) no
C1 C6 HC6 1_555 1_555 1_555 119.8 no
C5 C6 HC6 1_555 1_555 1_555 119.8 no

loop_
_geom_bond_atom_site_label_1
_geom_bond_atom_site_label_2
_geom_bond_site_symmetry_1
_geom_bond_site_symmetry_2
_geom_bond_distance
_geom_bond_publ_flag
Cl1 C2 1_555 1_555 1.721(2) no
Cl2 C3 1_555 1_555 1.727(2) no
O1 C1 1_555 1_555 1.372(2) no
O1 H1O1 1_555 1_555 1.000 no
O2 C4 1_555 1_555 1.374(2) no
O2 H1O2 1_555 1_555 1.000 no
C1 C2 1_555 1_555 1.383(3) no
C1 C6 1_555 1_555 1.386(2) no
C2 C3 1_555 1_555 1.389(3) no
C3 C4 1_555 1_555 1.392(3) no
C4 C5 1_555 1_555 1.383(3) no
C5 C6 1_555 1_555 1.383(3) no
C5 HC5 1_555 1_555 1.000 no
C6 HC6 1_555 1_555 1.000 no

loop_
_geom_hbond_atom_site_label_D
_geom_hbond_atom_site_label_H
_geom_hbond_atom_site_label_A
_geom_hbond_site_symmetry_A
_geom_hbond_distance_DH
_geom_hbond_distance_HA
_geom_hbond_distance_DA
_geom_hbond_angle_DHA
O1 H1O1 O2 4_555 1.00 1.84 2.794(2) 158
O2 H1O2 O1 4_454 1.00 1.78 2.778(2) 172
